data_1575343
loop_
_publ_author_name
'Liu, Feiyan'
'Wu, Yaozhen'
'Chen, Guoyong'
'Yan, Guobing'
'Li, Xiancai'
'Wei, Zhenhong'

_publ_section_title
;
 Benzylamine cation-directed introduction of a polar structure in a
 stator-rotor crown ether system.
;
_journal_issue 73
_journal_name_full 'Chemical communications (Cambridge, England)'
_journal_page_first 13928
_journal_page_last 13931
_journal_paper_doi 10.1039/d5cc04125b
_journal_volume 61
_journal_year 2025
_chemical_formula_moiety 'Cl O4, C10 H20 O5, C7 H8 F2 N'
_chemical_formula_sum 'C17 H28 Cl F2 N O9'
_chemical_formula_weight 463.79
_space_group_crystal_system monoclinic
_space_group_IT_number 14
_space_group_name_Hall '-P 2yn'
_space_group_name_H-M_alt 'P 1 21/n 1'
_atom_sites_solution_hydrogens geom
_atom_sites_solution_primary dual
_atom_sites_solution_secondary difmap
_audit_creation_date 2025-07-30
_audit_creation_method
;
Olex2 1.5
(compiled 2022.04.07 svn.rca3783a0 for OlexSys, GUI svn.r6498)
;
_audit_update_record
;
2025-08-01 deposited with the CCDC.	2025-08-08 downloaded from the CCDC.
;
_cell_angle_alpha 90
_cell_angle_beta 91.612(5)
_cell_angle_gamma 90
_cell_formula_units_Z 4
_cell_length_a 8.4791(5)
_cell_length_b 15.2313(11)
_cell_length_c 17.2552(10)
_cell_measurement_reflns_used 8730
_cell_measurement_temperature 299.69(10)
_cell_measurement_theta_max 25.8430
_cell_measurement_theta_min 2.9480
_cell_volume 2227.6(2)
_computing_cell_refinement 'CrysAlisPro 1.171.43.111a (Rigaku OD, 2024)'
_computing_data_collection 'CrysAlisPro system (CCD 43.111a 64-bit (release 27-02-2024))'
_computing_data_reduction 'CrysAlisPro 1.171.43.111a (Rigaku OD, 2024)'
_computing_molecular_graphics 'Olex2 1.5 (Dolomanov et al., 2009)'
_computing_publication_material 'Olex2 1.5 (Dolomanov et al., 2009)'
_computing_structure_refinement 'SHELXL 2019/3 (Sheldrick, 2015)'
_computing_structure_solution 'olex2.solve (Bourhis et al., 2015)'
_diffrn_ambient_environment air
_diffrn_ambient_temperature 299.69(10)
_diffrn_detector 'Hybrid Pixel Array Detector'
_diffrn_detector_area_resol_mean 10.0000
_diffrn_detector_type HyPix
_diffrn_measured_fraction_theta_full 0.998
_diffrn_measured_fraction_theta_max 0.998
_diffrn_measurement_details
;
List of Runs (angles in degrees, time in seconds):

  # Type    Start    End  Width  t~exp~   \w     \q     \k     \f   Frames
#--------------------------------------------------------------------------
  1  \w    -14.00  38.00   0.50    1.14    --    5.34 -99.00  60.00  104
  2  \w    -14.00  38.00   0.50    1.14    --    5.34 -99.00 -60.00  104
  3  \w    -29.00  -3.00   0.50    1.14    --    5.34 -38.00 -60.00   52
  4  \w     -7.00  64.00   0.50    1.14    --    5.34  38.00-180.00  142
  5  \w    -30.00  43.00   0.50    1.14    --   -5.07  83.00 -71.00  146
  6  \w    -37.00  21.00   0.50    1.14    --   -5.07 -83.00 167.00  116
;
_diffrn_measurement_device 'four-circle diffractometer'
_diffrn_measurement_device_type 'XtaLAB Synergy R, DW system, HyPix'
_diffrn_measurement_method '\w scans'
_diffrn_orient_matrix_type 'CrysAlisPro convention (1999,Acta A55,543-557)'
_diffrn_orient_matrix_UB_11 0.0602022000
_diffrn_orient_matrix_UB_12 -0.0280260000
_diffrn_orient_matrix_UB_13 0.0151369000
_diffrn_orient_matrix_UB_21 -0.0582265000
_diffrn_orient_matrix_UB_22 -0.0295847000
_diffrn_orient_matrix_UB_23 0.0128773000
_diffrn_orient_matrix_UB_31 0.0015740000
_diffrn_orient_matrix_UB_32 -0.0223707000
_diffrn_orient_matrix_UB_33 -0.0360396000
_diffrn_radiation_monochromator mirror
_diffrn_radiation_probe x-ray
_diffrn_radiation_type 'Mo K\a'
_diffrn_radiation_wavelength 0.71073
_diffrn_reflns_av_R_equivalents 0.0180
_diffrn_reflns_av_unetI/netI 0.0137
_diffrn_reflns_Laue_measured_fraction_full 0.998
_diffrn_reflns_Laue_measured_fraction_max 0.998
_diffrn_reflns_limit_h_max 10
_diffrn_reflns_limit_h_min -10
_diffrn_reflns_limit_k_max 17
_diffrn_reflns_limit_k_min -18
_diffrn_reflns_limit_l_max 21
_diffrn_reflns_limit_l_min -21
_diffrn_reflns_number 22957
_diffrn_reflns_point_group_measured_fraction_full 0.998
_diffrn_reflns_point_group_measured_fraction_max 0.998
_diffrn_reflns_theta_full 25.242
_diffrn_reflns_theta_max 26.022
_diffrn_reflns_theta_min 2.966
_diffrn_source 'Rotating-anode X-ray tube'
_diffrn_source_type 'Rigaku (Mo) X-ray Source'
_diffrn_standards_number 0
_exptl_absorpt_coefficient_mu 0.235
_exptl_absorpt_correction_T_max 1.00000
_exptl_absorpt_correction_T_min 0.55268
_exptl_absorpt_correction_type multi-scan
_exptl_absorpt_process_details
;
CrysAlisPro 1.171.43.111a (Rigaku Oxford Diffraction, 2024)
Empirical absorption correction using spherical harmonics,
implemented in SCALE3 ABSPACK scaling algorithm.
;
_exptl_crystal_colour 'clear light colourless'
_exptl_crystal_colour_lustre clear
_exptl_crystal_colour_modifier light
_exptl_crystal_colour_primary colourless
_exptl_crystal_density_diffrn 1.383
_exptl_crystal_description block
_exptl_crystal_F_000 975.9
_exptl_crystal_size_max 0.09
_exptl_crystal_size_mid 0.08
_exptl_crystal_size_min 0.06
_refine_diff_density_max 0.288
_refine_diff_density_min -0.193
_refine_diff_density_rms 0.039
_refine_ls_extinction_method none
_refine_ls_goodness_of_fit_ref 1.037
_refine_ls_hydrogen_treatment constr
_refine_ls_matrix_type full
_refine_ls_number_parameters 520
_refine_ls_number_reflns 4388
_refine_ls_number_restraints 1383
_refine_ls_restrained_S_all 1.090
_refine_ls_R_factor_all 0.0721
_refine_ls_R_factor_gt 0.0596
_refine_ls_shift/su_max 0.001
_refine_ls_shift/su_mean 0.000
_refine_ls_structure_factor_coef Fsqd
_refine_ls_weighting_details 'w=1/[\s^2^(Fo^2^)+(0.0969P)^2^+0.6485P] where P=(Fo^2^+2Fc^2^)/3'
_refine_ls_weighting_scheme calc
_refine_ls_wR_factor_gt 0.1711
_refine_ls_wR_factor_ref 0.1818
_reflns_Friedel_coverage 0.000
_reflns_number_gt 3479
_reflns_number_total 4388
_reflns_threshold_expression 'I > 2\s(I)'
_cod_data_source_file d5cc04125b2.cif
_cod_data_source_block 2-HTP
_cod_depositor_comments 'Adding full bibliography for 1575342--1575344.cif.'
_cod_original_sg_symbol_H-M '	P 21/n'
_cod_database_code 1575343
_shelx_shelxl_version_number 2019/3
_chemical_oxdiff_formula 'C H N O F Cl'
_shelx_space_group_comment
;
The symmetry employed for this shelxl refinement is uniquely defined
by the following loop, which should always be used as a source of
symmetry information in preference to the above space-group names.
They are only intended as comments.
;
_olex2_refinement_description
;
1. Fixed Uiso
 At 1.2 times of:
  All C(H) groups, All C(H,H) groups, All N(H,H,H) groups
2. Restrained distances
 O6-O7 \\sim O6-O8 \\sim O7-O8 \\sim O8-O9
 with sigma of 0.04
 Cl1-O6 \\sim Cl1-O7 \\sim Cl1-O8 \\sim Cl1-O9
 with sigma of 0.02
3. Uiso/Uaniso restraints and constraints
Cl1 \\sim O6 \\sim O7 \\sim O8 \\sim O9 \\sim O6C \\sim O7C \\sim O8C \\sim O9C
\\sim O6A \\sim O7A \\sim O8A \\sim O9A \\sim O6B \\sim O7B \\sim O8B \\sim
O9B: within 2A with sigma of 0.02 and sigma for terminal atoms of 0.04 within 2A
O1 \\sim O2 \\sim O3 \\sim O4 \\sim O5 \\sim C1 \\sim C2 \\sim C3 \\sim C4
\\sim C5 \\sim C6 \\sim C7 \\sim C8 \\sim C9 \\sim C10 \\sim O1A \\sim O2A
\\sim O3A \\sim O4A \\sim O5A \\sim C1A \\sim C2A \\sim C3A \\sim C4A \\sim C5A
\\sim C6A \\sim C7A \\sim C8A \\sim C9A \\sim C10A: within 2A with sigma of
0.04 and sigma for terminal atoms of 0.08 within 2A
4. Rigid body (RIGU) restrains
 O1, O2, O3, O4, O5, C1, C2, C3, C4, C5, C6, C7, C8, C9, C10, O1A, O2A, O3A,
 O4A, O5A, C1A, C2A, C3A, C4A, C5A, C6A, C7A, C8A, C9A, C10A
 with sigma for 1-2 distances of 0.004 and sigma for 1-3 distances of 0.008
 Cl1, O6, O7, O8, O9, O6A, O7A, O8A, O9A, O6B, O7B, O8B, O9B, O6C, O7C, O8C, O9C
 with sigma for 1-2 distances of 0.002 and sigma for 1-3 distances of 0.004
5. Same fragment restrains
{Cl1, O6B, O7B, O8B, O9B} sigma for 1-2: 0.01, 1-3: 0.04
{Cl1, O6A, O7A, O8A, O9A} sigma for 1-2: 0.01, 1-3: 0.04
{Cl1, O6C, O7C, O8C, O9C} sigma for 1-2: 0.01, 1-3: 0.04
as in
{Cl1, O6, O7, O8, O9}
{O1A, O2A, O3A, O4A, O5A, C1A, C2A, C3A, C4A, C5A, C6A, C7A, C8A, C9A, C10A}
sigma for 1-2: 0.01, 1-3: 0.04
as in
{O1, O2, O3, O4, O5, C1, C2, C3, C4, C5, C6, C7, C8, C9, C10}
6. Others
 1*[Sof(O6)+Sof(O7)+Sof(O8)+Sof(O9)]+1*[Sof(O6A)+Sof(O7A)+Sof(O8A)+Sof(O9A)]+1*
 [Sof(O6B)+Sof(O7B)+Sof(O8B)+Sof(O9B)]+1*[Sof(O6C)+Sof(O7C)+Sof(O8C)+Sof(O9C)]=
 1 with esd of 0
 Sof(O1A)=Sof(O2A)=Sof(O3A)=Sof(O4A)=Sof(O5A)=Sof(C1A)=Sof(H1AA)=Sof(H1AB)=
 Sof(C2A)=Sof(H2AA)=Sof(H2AB)=Sof(C3A)=Sof(H3AA)=Sof(H3AB)=Sof(C4A)=Sof(H4AA)=
 Sof(H4AB)=Sof(C5A)=Sof(H5AA)=Sof(H5AB)=Sof(C6A)=Sof(H6AA)=Sof(H6AB)=Sof(C7A)=
 Sof(H7AA)=Sof(H7AB)=Sof(C8A)=Sof(H8AA)=Sof(H8AB)=Sof(C9A)=Sof(H9AA)=Sof(H9AB)=
 Sof(C10A)=Sof(H10C)=Sof(H10D)=1-FVAR(1)
 Sof(O1)=Sof(O2)=Sof(O3)=Sof(O4)=Sof(O5)=Sof(C1)=Sof(H1A)=Sof(H1B)=Sof(C2)=
 Sof(H2A)=Sof(H2B)=Sof(C3)=Sof(H3A)=Sof(H3B)=Sof(C4)=Sof(H4A)=Sof(H4B)=Sof(C5)=
 Sof(H5A)=Sof(H5B)=Sof(C6)=Sof(H6A)=Sof(H6B)=Sof(C7)=Sof(H7A)=Sof(H7B)=Sof(C8)=
 Sof(H8A)=Sof(H8B)=Sof(C9)=Sof(H9A)=Sof(H9B)=Sof(C10)=Sof(H10A)=Sof(H10B)=
 FVAR(1)
 Sof(O6)=Sof(O7)=Sof(O8)=Sof(O9)=FVAR(2)
 Sof(O6A)=Sof(O7A)=Sof(O8A)=Sof(O9A)=FVAR(3)
 Sof(O6B)=Sof(O7B)=Sof(O8B)=Sof(O9B)=FVAR(4)
 Sof(O6C)=Sof(O7C)=Sof(O8C)=Sof(O9C)=FVAR(5)
7.a Secondary CH2 refined with riding coordinates:
 C008(H00A,H00B), C1(H1A,H1B), C2(H2A,H2B), C3(H3A,H3B), C4(H4A,H4B), C5(H5A,
 H5B), C6(H6A,H6B), C7(H7A,H7B), C8(H8A,H8B), C9(H9A,H9B), C10(H10A,H10B),
 C1A(H1AA,H1AB), C2A(H2AA,H2AB), C3A(H3AA,H3AB), C4A(H4AA,H4AB), C5A(H5AA,H5AB),
  C6A(H6AA,H6AB), C7A(H7AA,H7AB), C8A(H8AA,H8AB), C9A(H9AA,H9AB), C10A(H10C,
 H10D)
7.b Aromatic/amide H refined with riding coordinates:
 C14(H14), C15(H15), C16(H16)
7.c Idealised Me refined as rotating group:
 N1(H1C,H1D,H1E)
;
_olex2_submission_special_instructions 'No special instructions were received'
_oxdiff_exptl_absorpt_empirical_details
;
Empirical correction (ABSPACK) includes:
- Absorption correction using spherical harmonics
- Frame scaling
;
_oxdiff_exptl_absorpt_empirical_full_max 1.629
_oxdiff_exptl_absorpt_empirical_full_min 0.650

loop_
_space_group_symop_operation_xyz
'x, y, z'
'-x+1/2, y+1/2, -z+1/2'
'-x, -y, -z'
'x-1/2, -y-1/2, z-1/2'

loop_
_atom_site_label
_atom_site_type_symbol
_atom_site_fract_x
_atom_site_fract_y
_atom_site_fract_z
_atom_site_U_iso_or_equiv
_atom_site_adp_type
_atom_site_occupancy
_atom_site_site_symmetry_order
_atom_site_calc_flag
_atom_site_refinement_flags_posn
_atom_site_refinement_flags_adp
_atom_site_refinement_flags_occupancy
_atom_site_disorder_assembly
_atom_site_disorder_group
Cl1 Cl 0.32680(8) 0.97552(5) 0.76283(3) 0.0795(3) Uani 1 1 d D U . . .
O6 O 0.4213(17) 0.9950(8) 0.8300(7) 0.137(3) Uani 0.350(3) 1 d D U P A 1
O7 O 0.2105(14) 1.0331(9) 0.7382(8) 0.159(4) Uani 0.350(3) 1 d D U P A 1
O8 O 0.2707(18) 0.8877(6) 0.7792(6) 0.143(3) Uani 0.350(3) 1 d D U P A 1
O9 O 0.4136(16) 0.9635(6) 0.6954(5) 0.110(3) Uani 0.350(3) 1 d D U P A 1
O6C O 0.294(4) 1.0687(6) 0.7589(15) 0.111(6) Uani 0.147(3) 1 d D U P A 4
O7C O 0.4763(17) 0.9708(16) 0.7982(14) 0.122(5) Uani 0.147(3) 1 d D U P A 4
O8C O 0.315(3) 0.9398(13) 0.6880(7) 0.114(5) Uani 0.147(3) 1 d D U P A 4
O9C O 0.243(3) 0.9403(19) 0.8236(13) 0.134(6) Uani 0.147(3) 1 d D U P A 4
F1 F 0.2213(2) 0.87707(10) 0.53449(11) 0.1018(5) Uani 1 1 d . . . . .
F2 F 0.0709(3) 0.85438(17) 0.39810(12) 0.1343(8) Uani 1 1 d . . . . .
N1 N 0.4588(2) 0.78077(14) 0.62540(11) 0.0707(5) Uani 1 1 d . . . . .
H1C H 0.528160 0.757262 0.659062 0.085 Uiso 1 1 calc R U . . .
H1D H 0.454860 0.838573 0.632623 0.085 Uiso 1 1 calc R U . . .
H1E H 0.488311 0.769540 0.577309 0.085 Uiso 1 1 calc R U . . .
C008 C 0.3007(3) 0.74233(19) 0.63741(15) 0.0803(7) Uani 1 1 d . . . . .
H00A H 0.240572 0.781453 0.669666 0.096 Uiso 1 1 calc R U . . .
H00B H 0.312581 0.686832 0.664524 0.096 Uiso 1 1 calc R U . . .
C11 C 0.2114(2) 0.72747(15) 0.56187(14) 0.0655(6) Uani 1 1 d . . . . .
C12 C 0.1769(3) 0.79540(17) 0.51331(15) 0.0726(6) Uani 1 1 d . . . . .
C13 C 0.1009(3) 0.7830(2) 0.44295(17) 0.0891(8) Uani 1 1 d . . . . .
C14 C 0.0552(3) 0.7017(3) 0.4197(2) 0.1014(11) Uani 1 1 d . . . . .
H14 H 0.004328 0.693402 0.371785 0.122 Uiso 1 1 calc R U . . .
C15 C 0.0850(3) 0.6324(3) 0.4677(2) 0.1023(11) Uani 1 1 d . . . . .
H15 H 0.052988 0.576329 0.452778 0.123 Uiso 1 1 calc R U . . .
C16 C 0.1625(3) 0.64439(18) 0.53861(19) 0.0853(8) Uani 1 1 d . . . . .
H16 H 0.182004 0.596444 0.570853 0.102 Uiso 1 1 calc R U . . .
O1 O 0.6695(3) 0.6887(2) 0.72400(16) 0.1011(9) Uani 0.797(3) 1 d D U P B 1
O2 O 0.5916(3) 0.61690(17) 0.57249(19) 0.0931(8) Uani 0.797(3) 1 d D U P B 1
O3 O 0.5291(4) 0.7538(3) 0.45970(17) 0.0919(9) Uani 0.797(3) 1 d D U P B 1
O4 O 0.6407(4) 0.91011(18) 0.5321(2) 0.1033(9) Uani 0.797(3) 1 d D U P B 1
O5 O 0.8105(4) 0.8298(2) 0.65793(17) 0.1102(10) Uani 0.797(3) 1 d D U P B 1
C1 C 0.8301(7) 0.8152(5) 0.7366(3) 0.1238(17) Uani 0.797(3) 1 d D U P B 1
H1A H 0.750000 0.846518 0.764657 0.149 Uiso 0.797(3) 1 calc R U P B 1
H1B H 0.932958 0.835853 0.754613 0.149 Uiso 0.797(3) 1 calc R U P B 1
C2 C 0.8157(8) 0.7179(5) 0.7502(5) 0.118(2) Uani 0.797(3) 1 d D U P B 1
H2A H 0.897823 0.687219 0.723099 0.141 Uiso 0.797(3) 1 calc R U P B 1
H2B H 0.829062 0.705488 0.805157 0.141 Uiso 0.797(3) 1 calc R U P B 1
C3 C 0.6591(7) 0.6015(4) 0.7081(3) 0.1188(15) Uani 0.797(3) 1 d D U P B 1
H3A H 0.553756 0.582050 0.720360 0.143 Uiso 0.797(3) 1 calc R U P B 1
H3B H 0.732465 0.570822 0.742655 0.143 Uiso 0.797(3) 1 calc R U P B 1
C4 C 0.6897(12) 0.5749(5) 0.6302(5) 0.139(3) Uani 0.797(3) 1 d D U P B 1
H4A H 0.799133 0.587331 0.619535 0.167 Uiso 0.797(3) 1 calc R U P B 1
H4B H 0.674844 0.511853 0.626127 0.167 Uiso 0.797(3) 1 calc R U P B 1
C5 C 0.6480(6) 0.6128(3) 0.4970(3) 0.1043(13) Uani 0.797(3) 1 d D U P B 1
H5A H 0.653083 0.551975 0.480589 0.125 Uiso 0.797(3) 1 calc R U P B 1
H5B H 0.753832 0.636896 0.496391 0.125 Uiso 0.797(3) 1 calc R U P B 1
C6 C 0.5456(10) 0.6619(5) 0.4427(3) 0.117(2) Uani 0.797(3) 1 d D U P B 1
H6A H 0.586968 0.656015 0.391145 0.140 Uiso 0.797(3) 1 calc R U P B 1
H6B H 0.441726 0.635232 0.441987 0.140 Uiso 0.797(3) 1 calc R U P B 1
C7 C 0.6398(5) 0.8061(4) 0.4243(2) 0.1045(13) Uani 0.797(3) 1 d D U P B 1
H7A H 0.624504 0.803494 0.368406 0.125 Uiso 0.797(3) 1 calc R U P B 1
H7B H 0.745343 0.785229 0.437335 0.125 Uiso 0.797(3) 1 calc R U P B 1
C8 C 0.6214(11) 0.8975(5) 0.4513(4) 0.133(2) Uani 0.797(3) 1 d D U P B 1
H8A H 0.697644 0.933926 0.425485 0.159 Uiso 0.797(3) 1 calc R U P B 1
H8B H 0.517120 0.917896 0.435389 0.159 Uiso 0.797(3) 1 calc R U P B 1
C9 C 0.8021(6) 0.9240(3) 0.5515(4) 0.1137(14) Uani 0.797(3) 1 d D U P B 1
H9A H 0.834896 0.981156 0.533085 0.136 Uiso 0.797(3) 1 calc R U P B 1
H9B H 0.865986 0.879622 0.527147 0.136 Uiso 0.797(3) 1 calc R U P B 1
C10 C 0.8241(9) 0.9193(5) 0.6360(5) 0.123(2) Uani 0.797(3) 1 d D U P B 1
H10A H 0.927245 0.941847 0.651433 0.147 Uiso 0.797(3) 1 calc R U P B 1
H10B H 0.744498 0.954266 0.660966 0.147 Uiso 0.797(3) 1 calc R U P B 1
O1A O 0.705(2) 0.6348(10) 0.6536(9) 0.136(4) Uani 0.203(3) 1 d D U P B 2
O2A O 0.5329(12) 0.6228(6) 0.5152(8) 0.090(3) Uani 0.203(3) 1 d D U P B 2
O3A O 0.5318(17) 0.8097(11) 0.4652(9) 0.112(4) Uani 0.203(3) 1 d D U P B 2
O4A O 0.7063(14) 0.8902(8) 0.5946(8) 0.116(4) Uani 0.203(3) 1 d D U P B 2
O5A O 0.7181(16) 0.7853(8) 0.7362(7) 0.116(4) Uani 0.203(3) 1 d D U P B 2
C1A C 0.847(2) 0.7287(15) 0.734(2) 0.130(7) Uani 0.203(3) 1 d D U P B 2
H1AA H 0.911126 0.732793 0.781513 0.156 Uiso 0.203(3) 1 calc R U P B 2
H1AB H 0.911781 0.740943 0.690162 0.156 Uiso 0.203(3) 1 calc R U P B 2
C2A C 0.768(3) 0.6399(13) 0.7269(10) 0.135(5) Uani 0.203(3) 1 d D U P B 2
H2AA H 0.845255 0.593449 0.735421 0.162 Uiso 0.203(3) 1 calc R U P B 2
H2AB H 0.686709 0.633885 0.764767 0.162 Uiso 0.203(3) 1 calc R U P B 2
C3A C 0.706(3) 0.5583(13) 0.6145(12) 0.107(5) Uani 0.203(3) 1 d D U P B 2
H3AA H 0.632273 0.517968 0.637402 0.129 Uiso 0.203(3) 1 calc R U P B 2
H3AB H 0.810653 0.532595 0.619432 0.129 Uiso 0.203(3) 1 calc R U P B 2
C4A C 0.666(2) 0.5695(12) 0.5346(11) 0.117(5) Uani 0.203(3) 1 d D U P B 2
H4AA H 0.756401 0.594023 0.509383 0.141 Uiso 0.203(3) 1 calc R U P B 2
H4AB H 0.646956 0.511734 0.512403 0.141 Uiso 0.203(3) 1 calc R U P B 2
C5A C 0.532(2) 0.6558(14) 0.4393(10) 0.084(5) Uani 0.203(3) 1 d D U P B 2
H5AA H 0.423501 0.665916 0.421833 0.101 Uiso 0.203(3) 1 calc R U P B 2
H5AB H 0.577027 0.612441 0.405254 0.101 Uiso 0.203(3) 1 calc R U P B 2
C6A C 0.6205(17) 0.7376(8) 0.4341(11) 0.095(4) Uani 0.203(3) 1 d D U P B 2
H6AA H 0.720074 0.731874 0.462692 0.114 Uiso 0.203(3) 1 calc R U P B 2
H6AB H 0.643214 0.749457 0.380284 0.114 Uiso 0.203(3) 1 calc R U P B 2
C7A C 0.609(3) 0.8900(15) 0.461(2) 0.135(7) Uani 0.203(3) 1 d D U P B 2
H7AA H 0.540816 0.937641 0.476433 0.162 Uiso 0.203(3) 1 calc R U P B 2
H7AB H 0.644237 0.901082 0.408961 0.162 Uiso 0.203(3) 1 calc R U P B 2
C8A C 0.746(3) 0.8811(17) 0.5161(9) 0.127(5) Uani 0.203(3) 1 d D U P B 2
H8AA H 0.793412 0.823926 0.508862 0.152 Uiso 0.203(3) 1 calc R U P B 2
H8AB H 0.823635 0.925181 0.503850 0.152 Uiso 0.203(3) 1 calc R U P B 2
C9A C 0.846(2) 0.893(2) 0.6420(13) 0.120(7) Uani 0.203(3) 1 d D U P B 2
H9AA H 0.893853 0.950609 0.644496 0.145 Uiso 0.203(3) 1 calc R U P B 2
H9AB H 0.923278 0.849165 0.627632 0.145 Uiso 0.203(3) 1 calc R U P B 2
C10A C 0.7646(17) 0.8701(9) 0.7113(10) 0.103(4) Uani 0.203(3) 1 d D U P B 2
H10C H 0.828982 0.893773 0.753684 0.124 Uiso 0.203(3) 1 calc R U P B 2
H10D H 0.668631 0.904747 0.709466 0.124 Uiso 0.203(3) 1 calc R U P B 2
O6A O 0.331(2) 1.0688(5) 0.7459(9) 0.129(4) Uani 0.314(3) 1 d D U P A 2
O7A O 0.328(2) 0.9679(8) 0.8438(4) 0.126(3) Uani 0.314(3) 1 d D U P A 2
O8A O 0.4607(11) 0.9371(9) 0.7321(9) 0.124(3) Uani 0.314(3) 1 d D U P A 2
O9A O 0.1816(10) 0.9334(10) 0.7507(9) 0.144(3) Uani 0.314(3) 1 d D U P A 2
O6B O 0.434(2) 1.0463(11) 0.7677(13) 0.141(5) Uani 0.188(3) 1 d D U P A 3
O7B O 0.1944(17) 0.9877(12) 0.8072(11) 0.126(4) Uani 0.188(3) 1 d D U P A 3
O8B O 0.390(3) 0.8892(9) 0.7630(12) 0.145(5) Uani 0.188(3) 1 d D U P A 3
O9B O 0.231(2) 0.9740(13) 0.6947(9) 0.128(4) Uani 0.188(3) 1 d D U P A 3

loop_
_atom_site_aniso_label
_atom_site_aniso_U_11
_atom_site_aniso_U_22
_atom_site_aniso_U_33
_atom_site_aniso_U_23
_atom_site_aniso_U_13
_atom_site_aniso_U_12
Cl1 0.0872(5) 0.0877(5) 0.0637(4) -0.0090(3) 0.0029(3) 0.0054(3)
O6 0.158(8) 0.137(7) 0.112(6) -0.039(5) -0.040(6) -0.013(6)
O7 0.131(7) 0.158(8) 0.187(9) -0.005(8) -0.004(7) 0.061(6)
O8 0.168(8) 0.146(6) 0.115(6) -0.009(5) 0.036(6) -0.036(6)
O9 0.140(7) 0.096(5) 0.097(5) 0.004(4) 0.039(5) 0.012(5)
O6C 0.152(13) 0.066(8) 0.118(11) -0.038(7) 0.036(10) 0.025(7)
O7C 0.102(8) 0.140(12) 0.122(11) -0.014(10) -0.028(8) 0.010(8)
O8C 0.133(11) 0.110(10) 0.098(7) -0.066(7) -0.003(7) 0.009(9)
O9C 0.142(11) 0.143(13) 0.120(10) 0.025(10) 0.049(10) -0.025(11)
F1 0.1157(13) 0.0707(10) 0.1181(13) 0.0057(8) -0.0099(10) 0.0082(8)
F2 0.1330(17) 0.166(2) 0.1030(14) 0.0354(13) -0.0159(12) 0.0246(14)
N1 0.0654(11) 0.0843(13) 0.0624(10) -0.0073(9) 0.0015(8) 0.0127(9)
C008 0.0782(15) 0.0958(18) 0.0676(14) 0.0056(12) 0.0140(12) 0.0004(13)
C11 0.0510(11) 0.0734(14) 0.0729(13) -0.0014(11) 0.0153(10) 0.0062(9)
C12 0.0615(12) 0.0768(15) 0.0798(15) -0.0058(12) 0.0067(11) 0.0064(11)
C13 0.0667(15) 0.121(2) 0.0801(17) 0.0083(16) 0.0050(13) 0.0153(15)
C14 0.0596(15) 0.151(3) 0.093(2) -0.037(2) 0.0010(13) 0.0033(17)
C15 0.0626(15) 0.108(2) 0.136(3) -0.041(2) 0.0125(17) -0.0107(15)
C16 0.0618(13) 0.0806(17) 0.114(2) 0.0011(15) 0.0207(14) -0.0010(12)
O1 0.0933(18) 0.120(2) 0.0887(17) 0.0375(15) -0.0129(13) 0.0020(15)
O2 0.0943(18) 0.0836(16) 0.1022(19) -0.0048(14) 0.0153(15) 0.0161(13)
O3 0.0726(17) 0.135(3) 0.0684(14) -0.0010(18) 0.0166(12) 0.0085(18)
O4 0.111(2) 0.0796(17) 0.119(2) 0.0171(15) 0.0046(18) 0.0158(15)
O5 0.126(2) 0.109(2) 0.0946(19) -0.0005(16) -0.0193(17) -0.0199(19)
C1 0.103(3) 0.176(5) 0.092(3) -0.002(3) -0.024(2) -0.042(4)
C2 0.089(3) 0.170(5) 0.092(3) 0.034(3) -0.023(3) -0.002(3)
C3 0.121(4) 0.118(3) 0.117(3) 0.054(3) 0.006(3) 0.017(3)
C4 0.171(6) 0.077(4) 0.171(5) 0.015(4) 0.010(5) 0.063(4)
C5 0.093(3) 0.102(3) 0.119(3) -0.029(2) 0.028(2) 0.014(2)
C6 0.112(6) 0.157(5) 0.082(3) -0.046(3) 0.014(3) 0.020(4)
C7 0.085(2) 0.162(4) 0.068(2) 0.019(2) 0.0130(18) 0.001(3)
C8 0.166(6) 0.128(4) 0.105(3) 0.057(3) 0.039(3) 0.032(4)
C9 0.110(3) 0.088(3) 0.144(4) 0.029(3) 0.022(3) -0.009(2)
C10 0.129(5) 0.083(4) 0.156(4) -0.037(3) 0.014(4) -0.029(3)
O1A 0.166(10) 0.094(7) 0.147(9) 0.027(7) -0.033(8) 0.033(8)
O2A 0.070(6) 0.080(6) 0.120(8) -0.005(5) 0.019(6) 0.009(4)
O3A 0.103(8) 0.124(8) 0.108(8) 0.005(8) 0.004(6) 0.041(7)
O4A 0.094(6) 0.109(7) 0.148(8) -0.014(7) 0.029(6) -0.013(6)
O5A 0.116(8) 0.121(7) 0.111(8) -0.034(6) -0.019(6) 0.010(6)
C1A 0.088(11) 0.166(12) 0.134(16) 0.008(13) -0.055(11) 0.016(9)
C2A 0.122(12) 0.143(11) 0.140(10) 0.041(10) -0.019(10) 0.029(11)
C3A 0.074(8) 0.090(10) 0.161(10) 0.016(8) 0.050(8) 0.032(8)
C4A 0.106(9) 0.075(9) 0.172(11) 0.002(9) 0.017(10) 0.021(8)
C5A 0.039(7) 0.110(10) 0.104(10) -0.018(9) 0.016(7) -0.023(8)
C6A 0.064(7) 0.098(8) 0.124(10) 0.005(8) 0.041(7) -0.017(7)
C7A 0.133(13) 0.121(11) 0.151(15) 0.026(14) 0.022(12) 0.038(11)
C8A 0.120(11) 0.116(12) 0.146(10) -0.014(10) 0.024(9) -0.013(11)
C9A 0.102(10) 0.085(15) 0.174(11) -0.040(11) -0.002(8) -0.039(11)
C10A 0.060(7) 0.110(8) 0.139(10) -0.045(8) -0.016(7) 0.014(6)
O6A 0.183(11) 0.083(5) 0.123(8) 0.035(5) 0.025(8) 0.007(5)
O7A 0.178(10) 0.125(7) 0.075(4) 0.016(4) 0.008(5) -0.029(7)
O8A 0.098(5) 0.122(7) 0.153(8) -0.042(7) 0.046(6) 0.013(5)
O9A 0.098(5) 0.168(8) 0.164(9) -0.019(8) -0.012(5) -0.028(6)
O6B 0.129(9) 0.132(8) 0.162(11) -0.004(9) -0.019(9) -0.053(8)
O7B 0.132(8) 0.113(9) 0.135(9) -0.006(8) 0.046(8) 0.012(7)
O8B 0.165(11) 0.125(8) 0.144(10) -0.022(7) 0.007(9) 0.044(8)
O9B 0.153(10) 0.130(10) 0.098(7) -0.009(7) -0.040(7) 0.003(8)

loop_
_atom_type_symbol
_atom_type_description
_atom_type_scat_dispersion_real
_atom_type_scat_dispersion_imag
_atom_type_scat_source
C C 0.0033 0.0016 'International Tables Vol C Tables 4.2.6.8 and 6.1.1.4'
H H 0.0000 0.0000 'International Tables Vol C Tables 4.2.6.8 and 6.1.1.4'
Cl Cl 0.1484 0.1585 'International Tables Vol C Tables 4.2.6.8 and 6.1.1.4'
F F 0.0171 0.0103 'International Tables Vol C Tables 4.2.6.8 and 6.1.1.4'
N N 0.0061 0.0033 'International Tables Vol C Tables 4.2.6.8 and 6.1.1.4'
O O 0.0106 0.0060 'International Tables Vol C Tables 4.2.6.8 and 6.1.1.4'

loop_
_geom_angle_atom_site_label_1
_geom_angle_atom_site_label_2
_geom_angle_atom_site_label_3
_geom_angle
_geom_angle_site_symmetry_1
_geom_angle_site_symmetry_3
_geom_angle_publ_flag
O6 Cl1 O8 102.3(7) . . ?
O7 Cl1 O6 120.1(8) . . ?
O7 Cl1 O8 114.3(9) . . ?
O7 Cl1 O9 102.4(7) . . ?
O9 Cl1 O6 113.9(8) . . ?
O9 Cl1 O8 102.9(6) . . ?
O7C Cl1 O6C 104.0(14) . . ?
O7C Cl1 O8C 115.0(13) . . ?
O8C Cl1 O6C 109.2(12) . . ?
O9C Cl1 O6C 108.2(15) . . ?
O9C Cl1 O7C 97.4(14) . . ?
O9C Cl1 O8C 121.3(15) . . ?
O7A Cl1 O6A 106.4(7) . . ?
O8A Cl1 O6A 108.2(9) . . ?
O8A Cl1 O7A 111.1(9) . . ?
O8A Cl1 O9A 118.2(7) . . ?
O9A Cl1 O6A 116.3(10) . . ?
O9A Cl1 O7A 95.4(8) . . ?
O6B Cl1 O8B 117.5(13) . . ?
O7B Cl1 O6B 113.3(10) . . ?
O7B Cl1 O8B 115.8(12) . . ?
O7B Cl1 O9B 90.2(12) . . ?
O9B Cl1 O6B 114.7(12) . . ?
O9B Cl1 O8B 101.3(11) . . ?
H1C N1 H1D 109.5 . . ?
H1C N1 H1E 109.5 . . ?
H1D N1 H1E 109.5 . . ?
C008 N1 H1C 109.5 . . ?
C008 N1 H1D 109.5 . . ?
C008 N1 H1E 109.5 . . ?
N1 C008 H00A 109.2 . . ?
N1 C008 H00B 109.2 . . ?
N1 C008 C11 111.90(19) . . ?
H00A C008 H00B 107.9 . . ?
C11 C008 H00A 109.2 . . ?
C11 C008 H00B 109.2 . . ?
C12 C11 C008 120.9(2) . . ?
C12 C11 C16 117.3(3) . . ?
C16 C11 C008 121.8(2) . . ?
F1 C12 C11 118.9(2) . . ?
F1 C12 C13 119.2(3) . . ?
C11 C12 C13 121.9(3) . . ?
F2 C13 C12 118.1(3) . . ?
C14 C13 F2 121.1(3) . . ?
C14 C13 C12 120.8(3) . . ?
C13 C14 H14 120.6 . . ?
C13 C14 C15 118.8(3) . . ?
C15 C14 H14 120.6 . . ?
C14 C15 H15 119.6 . . ?
C14 C15 C16 120.7(3) . . ?
C16 C15 H15 119.6 . . ?
C11 C16 H16 119.8 . . ?
C15 C16 C11 120.5(3) . . ?
C15 C16 H16 119.8 . . ?
C3 O1 C2 115.7(5) . . ?
C5 O2 C4 114.8(5) . . ?
C7 O3 C6 113.5(5) . . ?
C8 O4 C9 109.8(6) . . ?
C1 O5 C10 114.1(5) . . ?
O5 C1 H1A 110.2 . . ?
O5 C1 H1B 110.2 . . ?
O5 C1 C2 107.7(5) . . ?
H1A C1 H1B 108.5 . . ?
C2 C1 H1A 110.2 . . ?
C2 C1 H1B 110.2 . . ?
O1 C2 C1 110.0(5) . . ?
O1 C2 H2A 109.7 . . ?
O1 C2 H2B 109.7 . . ?
C1 C2 H2A 109.7 . . ?
C1 C2 H2B 109.7 . . ?
H2A C2 H2B 108.2 . . ?
O1 C3 H3A 108.1 . . ?
O1 C3 H3B 108.1 . . ?
O1 C3 C4 117.0(5) . . ?
H3A C3 H3B 107.3 . . ?
C4 C3 H3A 108.1 . . ?
C4 C3 H3B 108.1 . . ?
O2 C4 C3 114.1(5) . . ?
O2 C4 H4A 108.7 . . ?
O2 C4 H4B 108.7 . . ?
C3 C4 H4A 108.7 . . ?
C3 C4 H4B 108.7 . . ?
H4A C4 H4B 107.6 . . ?
O2 C5 H5A 109.4 . . ?
O2 C5 H5B 109.4 . . ?
O2 C5 C6 111.1(5) . . ?
H5A C5 H5B 108.0 . . ?
C6 C5 H5A 109.4 . . ?
C6 C5 H5B 109.4 . . ?
O3 C6 C5 115.3(5) . . ?
O3 C6 H6A 108.5 . . ?
O3 C6 H6B 108.5 . . ?
C5 C6 H6A 108.5 . . ?
C5 C6 H6B 108.5 . . ?
H6A C6 H6B 107.5 . . ?
O3 C7 H7A 109.9 . . ?
O3 C7 H7B 109.9 . . ?
O3 C7 C8 108.8(5) . . ?
H7A C7 H7B 108.3 . . ?
C8 C7 H7A 109.9 . . ?
C8 C7 H7B 109.9 . . ?
O4 C8 C7 115.5(5) . . ?
O4 C8 H8A 108.4 . . ?
O4 C8 H8B 108.4 . . ?
C7 C8 H8A 108.4 . . ?
C7 C8 H8B 108.4 . . ?
H8A C8 H8B 107.5 . . ?
O4 C9 H9A 109.9 . . ?
O4 C9 H9B 109.9 . . ?
O4 C9 C10 108.9(5) . . ?
H9A C9 H9B 108.3 . . ?
C10 C9 H9A 109.9 . . ?
C10 C9 H9B 109.9 . . ?
O5 C10 C9 107.6(6) . . ?
O5 C10 H10A 110.2 . . ?
O5 C10 H10B 110.2 . . ?
C9 C10 H10A 110.2 . . ?
C9 C10 H10B 110.2 . . ?
H10A C10 H10B 108.5 . . ?
C3A O1A C2A 120.2(14) . . ?
C5A O2A C4A 114.2(15) . . ?
C7A O3A C6A 113.5(18) . . ?
C8A O4A C9A 109.9(14) . . ?
C1A O5A C10A 109.3(15) . . ?
O5A C1A H1AA 111.3 . . ?
O5A C1A H1AB 111.3 . . ?
O5A C1A C2A 102.3(15) . . ?
H1AA C1A H1AB 109.2 . . ?
C2A C1A H1AA 111.3 . . ?
C2A C1A H1AB 111.3 . . ?
O1A C2A C1A 106.9(19) . . ?
O1A C2A H2AA 110.3 . . ?
O1A C2A H2AB 110.3 . . ?
C1A C2A H2AA 110.3 . . ?
C1A C2A H2AB 110.3 . . ?
H2AA C2A H2AB 108.6 . . ?
O1A C3A H3AA 109.2 . . ?
O1A C3A H3AB 109.2 . . ?
O1A C3A C4A 112.1(17) . . ?
H3AA C3A H3AB 107.9 . . ?
C4A C3A H3AA 109.2 . . ?
C4A C3A H3AB 109.2 . . ?
O2A C4A C3A 117.8(17) . . ?
O2A C4A H4AA 107.9 . . ?
O2A C4A H4AB 107.9 . . ?
C3A C4A H4AA 107.9 . . ?
C3A C4A H4AB 107.9 . . ?
H4AA C4A H4AB 107.2 . . ?
O2A C5A H5AA 109.2 . . ?
O2A C5A H5AB 109.2 . . ?
O2A C5A C6A 111.9(14) . . ?
H5AA C5A H5AB 107.9 . . ?
C6A C5A H5AA 109.2 . . ?
C6A C5A H5AB 109.2 . . ?
O3A C6A C5A 110.5(16) . . ?
O3A C6A H6AA 109.5 . . ?
O3A C6A H6AB 109.5 . . ?
C5A C6A H6AA 109.5 . . ?
C5A C6A H6AB 109.5 . . ?
H6AA C6A H6AB 108.1 . . ?
O3A C7A H7AA 110.9 . . ?
O3A C7A H7AB 110.9 . . ?
O3A C7A C8A 104.3(16) . . ?
H7AA C7A H7AB 108.9 . . ?
C8A C7A H7AA 110.9 . . ?
C8A C7A H7AB 110.9 . . ?
O4A C8A C7A 114(2) . . ?
O4A C8A H8AA 108.8 . . ?
O4A C8A H8AB 108.8 . . ?
C7A C8A H8AA 108.8 . . ?
C7A C8A H8AB 108.8 . . ?
H8AA C8A H8AB 107.7 . . ?
O4A C9A H9AA 113.0 . . ?
O4A C9A H9AB 113.0 . . ?
O4A C9A C10A 93.4(14) . . ?
H9AA C9A H9AB 110.4 . . ?
C10A C9A H9AA 113.0 . . ?
C10A C9A H9AB 113.0 . . ?
O5A C10A C9A 127.8(19) . . ?
O5A C10A H10C 105.3 . . ?
O5A C10A H10D 105.3 . . ?
C9A C10A H10C 105.3 . . ?
C9A C10A H10D 105.3 . . ?
H10C C10A H10D 106.0 . . ?

loop_
_geom_bond_atom_site_label_1
_geom_bond_atom_site_label_2
_geom_bond_distance
_geom_bond_site_symmetry_2
_geom_bond_publ_flag
Cl1 O6 1.422(6) . ?
Cl1 O7 1.378(6) . ?
Cl1 O8 1.450(7) . ?
Cl1 O9 1.406(6) . ?
Cl1 O6C 1.448(8) . ?
Cl1 O7C 1.393(9) . ?
Cl1 O8C 1.403(8) . ?
Cl1 O9C 1.390(9) . ?
Cl1 O6A 1.451(6) . ?
Cl1 O7A 1.402(7) . ?
Cl1 O8A 1.395(6) . ?
Cl1 O9A 1.399(7) . ?
Cl1 O6B 1.413(8) . ?
Cl1 O7B 1.389(8) . ?
Cl1 O8B 1.420(8) . ?
Cl1 O9B 1.412(8) . ?
F1 C12 1.347(3) . ?
F2 C13 1.355(4) . ?
N1 H1C 0.8900 . ?
N1 H1D 0.8900 . ?
N1 H1E 0.8900 . ?
N1 C008 1.483(3) . ?
C008 H00A 0.9700 . ?
C008 H00B 0.9700 . ?
C008 C11 1.506(4) . ?
C11 C12 1.358(3) . ?
C11 C16 1.387(4) . ?
C12 C13 1.372(4) . ?
C13 C14 1.354(5) . ?
C14 H14 0.9300 . ?
C14 C15 1.362(5) . ?
C15 H15 0.9300 . ?
C15 C16 1.384(5) . ?
C16 H16 0.9300 . ?
O1 C2 1.381(8) . ?
O1 C3 1.359(6) . ?
O2 C4 1.431(8) . ?
O2 C5 1.402(5) . ?
O3 C6 1.438(9) . ?
O3 C7 1.387(5) . ?
O4 C8 1.412(9) . ?
O4 C9 1.416(6) . ?
O5 C1 1.381(5) . ?
O5 C10 1.421(7) . ?
C1 H1A 0.9700 . ?
C1 H1B 0.9700 . ?
C1 C2 1.506(10) . ?
C2 H2A 0.9700 . ?
C2 H2B 0.9700 . ?
C3 H3A 0.9700 . ?
C3 H3B 0.9700 . ?
C3 C4 1.435(10) . ?
C4 H4A 0.9700 . ?
C4 H4B 0.9700 . ?
C5 H5A 0.9700 . ?
C5 H5B 0.9700 . ?
C5 C6 1.463(9) . ?
C6 H6A 0.9700 . ?
C6 H6B 0.9700 . ?
C7 H7A 0.9700 . ?
C7 H7B 0.9700 . ?
C7 C8 1.477(10) . ?
C8 H8A 0.9700 . ?
C8 H8B 0.9700 . ?
C9 H9A 0.9700 . ?
C9 H9B 0.9700 . ?
C9 C10 1.465(10) . ?
C10 H10A 0.9700 . ?
C10 H10B 0.9700 . ?
O1A C2A 1.364(12) . ?
O1A C3A 1.346(12) . ?
O2A C4A 1.420(11) . ?
O2A C5A 1.401(11) . ?
O3A C6A 1.443(12) . ?
O3A C7A 1.392(12) . ?
O4A C8A 1.411(12) . ?
O4A C9A 1.422(12) . ?
O5A C1A 1.391(12) . ?
O5A C10A 1.421(11) . ?
C1A H1AA 0.9700 . ?
C1A H1AB 0.9700 . ?
C1A C2A 1.512(15) . ?
C2A H2AA 0.9700 . ?
C2A H2AB 0.9700 . ?
C3A H3AA 0.9700 . ?
C3A H3AB 0.9700 . ?
C3A C4A 1.422(14) . ?
C4A H4AA 0.9700 . ?
C4A H4AB 0.9700 . ?
C5A H5AA 0.9700 . ?
C5A H5AB 0.9700 . ?
C5A C6A 1.461(13) . ?
C6A H6AA 0.9700 . ?
C6A H6AB 0.9700 . ?
C7A H7AA 0.9700 . ?
C7A H7AB 0.9700 . ?
C7A C8A 1.481(14) . ?
C8A H8AA 0.9700 . ?
C8A H8AB 0.9700 . ?
C9A H9AA 0.9700 . ?
C9A H9AB 0.9700 . ?
C9A C10A 1.439(15) . ?
C10A H10C 0.9700 . ?
C10A H10D 0.9700 . ?

loop_
_geom_torsion_atom_site_label_1
_geom_torsion_atom_site_label_2
_geom_torsion_atom_site_label_3
_geom_torsion_atom_site_label_4
_geom_torsion
_geom_torsion_site_symmetry_1
_geom_torsion_site_symmetry_2
_geom_torsion_site_symmetry_3
_geom_torsion_site_symmetry_4
_geom_torsion_publ_flag
F1 C12 C13 F2 -1.2(4) . . . . ?
F1 C12 C13 C14 179.8(2) . . . . ?
F2 C13 C14 C15 -178.5(3) . . . . ?
N1 C008 C11 C12 -59.9(3) . . . . ?
N1 C008 C11 C16 119.4(2) . . . . ?
C008 C11 C12 F1 -1.3(3) . . . . ?
C008 C11 C12 C13 177.5(2) . . . . ?
C008 C11 C16 C15 -177.9(2) . . . . ?
C11 C12 C13 F2 179.9(2) . . . . ?
C11 C12 C13 C14 0.9(4) . . . . ?
C12 C11 C16 C15 1.4(3) . . . . ?
C12 C13 C14 C15 0.5(4) . . . . ?
C13 C14 C15 C16 -0.9(4) . . . . ?
C14 C15 C16 C11 -0.1(4) . . . . ?
C16 C11 C12 F1 179.3(2) . . . . ?
C16 C11 C12 C13 -1.8(3) . . . . ?
O1 C3 C4 O2 -56.5(9) . . . . ?
O2 C5 C6 O3 59.8(7) . . . . ?
O3 C7 C8 O4 59.4(8) . . . . ?
O4 C9 C10 O5 73.0(7) . . . . ?
O5 C1 C2 O1 -59.4(7) . . . . ?
C1 O5 C10 C9 179.5(5) . . . . ?
C2 O1 C3 C4 -91.2(7) . . . . ?
C3 O1 C2 C1 158.4(5) . . . . ?
C4 O2 C5 C6 -176.5(6) . . . . ?
C5 O2 C4 C3 161.9(6) . . . . ?
C6 O3 C7 C8 -174.8(5) . . . . ?
C7 O3 C6 C5 90.6(6) . . . . ?
C8 O4 C9 C10 -168.8(5) . . . . ?
C9 O4 C8 C7 87.3(7) . . . . ?
C10 O5 C1 C2 -178.9(5) . . . . ?
O1A C3A C4A O2A -46(3) . . . . ?
O2A C5A C6A O3A -76(2) . . . . ?
O3A C7A C8A O4A -78(3) . . . . ?
O4A C9A C10A O5A 81(3) . . . . ?
O5A C1A C2A O1A 72(3) . . . . ?
C1A O5A C10A C9A 51(3) . . . . ?
C2A O1A C3A C4A -168(2) . . . . ?
C3A O1A C2A C1A 143(2) . . . . ?
C4A O2A C5A C6A -86(2) . . . . ?
C5A O2A C4A C3A 158.8(17) . . . . ?
C6A O3A C7A C8A -68(3) . . . . ?
C7A O3A C6A C5A -179.3(17) . . . . ?
C8A O4A C9A C10A -160.6(18) . . . . ?
C9A O4A C8A C7A -172(2) . . . . ?
C10A O5A C1A C2A -156.1(18) . . . . ?
